data_7113536
loop_
_publ_author_name
'Prior, T. J.'
'Bradshaw, D.'
'Teat, S. J.'
'Rosseinsky, M. J.'

_publ_section_title
;
 Designed layer assembly: a three-dimensional framework with 74%
 extra-framework volume by connection of infinite two-dimensional
 sheets
;
_journal_coden_ASTM CHCOFS
_journal_issue 4
_journal_name_full
;
 Chemical Communications (Cambridge, United Kingdom)
;
_journal_page_first 500
_journal_page_last 501
_journal_paper_doi 10.1039/b211124c
_journal_year 2003
_chemical_formula_structural 'Ni 6 (C 9 H 3 O 6) 4 (C 10 H 8 N 2) 6 (C H 4 O) 3 (H 2 O) 9 . guests'
_chemical_formula_sum 'C49 H33 N6 Ni3 O18'
_chemical_formula_weight 1169.94
_space_group_IT_number 143
_symmetry_cell_setting trigonal
_symmetry_space_group_name_Hall 'P 3'
_symmetry_space_group_name_H-M 'P 3'
_atom_sites_solution_hydrogens geom
_atom_sites_solution_primary direct
_atom_sites_solution_secondary difmap
_audit_creation_method SHELXL-97
_cell_angle_alpha 90.00
_cell_angle_beta 90.00
_cell_angle_gamma 120.00
_cell_formula_units_Z 3
_cell_length_a 33.5211(10)
_cell_length_b 33.5211(10)
_cell_length_c 11.3015(5)
_cell_measurement_reflns_used 34269
_cell_measurement_temperature 150(2)
_cell_measurement_theta_max 50.79
_cell_measurement_theta_min 4.41
_cell_volume 10997.7(7)
_computing_cell_refinement 'Bruker SAINT version 6.02a (Bruker, 2000)'
_computing_data_collection 'Bruker SMART version 5.054 (Bruker, 1998)'
_computing_data_reduction 'Bruker SAINT version 6.02a (Bruker, 2000)'
_computing_structure_refinement 'SHELXL-97 (Sheldrick, 1997)'
_computing_structure_solution 'SHELXS-97 (Sheldrick, 1990)'
_diffrn_ambient_temperature 150(2)
_diffrn_detector_area_resol_mean 8.192
_diffrn_measured_fraction_theta_full 0.999
_diffrn_measured_fraction_theta_max 0.999
_diffrn_measurement_device_type 'Bruker AXS SMART 1K CCD Diffractomer'
_diffrn_measurement_method 'omega rotation with narrow frames'
_diffrn_radiation_monochromator 'Silicon 111'
_diffrn_radiation_source 'Daresbury SRS Station 9.8'
_diffrn_radiation_type Synchrotron
_diffrn_radiation_wavelength 0.68670
_diffrn_reflns_av_R_equivalents 0.0534
_diffrn_reflns_av_sigmaI/netI 0.0737
_diffrn_reflns_limit_h_max 41
_diffrn_reflns_limit_h_min -41
_diffrn_reflns_limit_k_max 41
_diffrn_reflns_limit_k_min -41
_diffrn_reflns_limit_l_max 14
_diffrn_reflns_limit_l_min -14
_diffrn_reflns_number 87340
_diffrn_reflns_theta_full 25.46
_diffrn_reflns_theta_max 25.46
_diffrn_reflns_theta_min 1.74
_diffrn_standards_number 0
_exptl_absorpt_coefficient_mu 0.409
_exptl_absorpt_correction_T_max 0.9878
_exptl_absorpt_correction_T_min 0.9374
_exptl_absorpt_correction_type multi-scan
_exptl_absorpt_process_details
;
Sheldrick, G. M., SADABS; Universitat Gottingen, 1997'
;
_exptl_crystal_colour blue
_exptl_crystal_density_diffrn 0.530
_exptl_crystal_density_meas ?
_exptl_crystal_density_method 'not measured'
_exptl_crystal_description 'hexagonal plate'
_exptl_crystal_F_000 1791
_exptl_crystal_size_max 0.14
_exptl_crystal_size_mid 0.11
_exptl_crystal_size_min 0.08
_refine_diff_density_max 6.370
_refine_diff_density_min -2.565
_refine_diff_density_rms 0.191
_refine_ls_abs_structure_details 'Flack H D (1983), Acta Cryst. A39, 876-881'
_refine_ls_abs_structure_Flack 0.00
_refine_ls_extinction_method none
_refine_ls_goodness_of_fit_ref 1.328
_refine_ls_hydrogen_treatment mixed
_refine_ls_matrix_type full
_refine_ls_number_parameters 299
_refine_ls_number_reflns 30013
_refine_ls_number_restraints 161
_refine_ls_restrained_S_all 1.334
_refine_ls_R_factor_all 0.1608
_refine_ls_R_factor_gt 0.1469
_refine_ls_shift/su_max 0.001
_refine_ls_shift/su_mean 0.000
_refine_ls_structure_factor_coef Fsqd
_refine_ls_weighting_details 'calc w==1/[\s^2^(Fo^2^)+(0.2000P)^2^+0.0000P] where P==(Fo^2^+2Fc^2^)/3'
_refine_ls_weighting_scheme calc
_refine_ls_wR_factor_gt 0.3414
_refine_ls_wR_factor_ref 0.3591
_reflns_number_gt 22377
_reflns_number_total 30013
_reflns_threshold_expression >2sigma(I)
_cod_duplicate_entry 7103978
_cod_data_source_file b211124c.txt
_cod_data_source_block '[Ni6(btc)4(bipy)6(MeOH)3(H2O)9.guests]'
_cod_depositor_comments
;
The following automatic conversions were performed:

'_symmetry_cell_setting' value 'Trigonal' changed to 'trigonal'
according to
/usr/data/users/saulius/automatic-downloads/retrospective/RSC/lib/dictionaries/cif_core.dic
dictionary named 'cif_core.dic' version 2.4.2 from 2011-04-26.

Automatic conversion script
Id: cif_fix_values 2281 2013-09-26 08:29:07Z andrius 

The following automatic conversions were performed:

'_exptl_crystal_density_meas' value 'not measured' was changed to '?'
- the value is perceived as not measured.

Automatic conversion script
Id: cif_fix_values 3008 2015-01-20 13:52:24Z robertas 
;
_cod_original_sg_symbol_H-M P3
_cod_database_code 7113536

loop_
_symmetry_equiv_pos_as_xyz
'x, y, z'
'-y, x-y, z'
'-x+y, -x, z'

loop_
_atom_site_label
_atom_site_type_symbol
_atom_site_fract_x
_atom_site_fract_y
_atom_site_fract_z
_atom_site_U_iso_or_equiv
_atom_site_adp_type
_atom_site_occupancy
_atom_site_symmetry_multiplicity
_atom_site_calc_flag
_atom_site_refinement_flags
Ni1 Ni 0.83454(3) 0.66984(3) 1.00668(9) 0.0248(2) Uani 1 1 d .
Ni2 Ni 0.99847(4) 0.49920(4) 0.90870(11) 0.0380(3) Uani 1 1 d .
Ni3 Ni 1.16566(3) 0.83496(3) 0.84811(10) 0.0273(2) Uani 1 1 d .
C11 C 0.96954(12) 0.68369(13) 0.9483(2) 0.0269(14) Uiso 1 1 d GDU
C12 C 1.01495(13) 0.71519(10) 0.9193(2) 0.0257(13) Uiso 1 1 d GDU
H12 H 1.0250 0.7472 0.9169 0.031 Uiso 1 1 calc R
C13 C 1.04564(10) 0.69989(13) 0.8938(2) 0.0323(15) Uiso 1 1 d GDU
C14 C 1.03092(12) 0.65309(14) 0.8972(2) 0.0407(18) Uiso 1 1 d GDU
H14 H 1.0519 0.6426 0.8797 0.049 Uiso 1 1 calc R
C15 C 0.98551(14) 0.62159(10) 0.9262(3) 0.0310(15) Uiso 1 1 d GDU
C16 C 0.95482(10) 0.63689(11) 0.9517(2) 0.0220(13) Uiso 1 1 d GDU
H16 H 0.9238 0.6154 0.9715 0.026 Uiso 1 1 calc R
C17 C 0.9324(3) 0.6958(3) 0.9773(5) 0.0443(19) Uiso 1 1 d DU
O11 O 0.89592(17) 0.67223(17) 1.0033(4) 0.0287(11) Uiso 1 1 d DU
O12 O 0.9487(2) 0.7413(2) 0.9733(5) 0.0509(15) Uiso 1 1 d DU
C18 C 1.0923(2) 0.7366(2) 0.8662(5) 0.0274(14) Uiso 1 1 d DU
O13 O 1.10406(16) 0.77381(16) 0.8614(4) 0.0209(10) Uiso 1 1 d DU
O14 O 1.12501(18) 0.72247(18) 0.8370(4) 0.0380(12) Uiso 1 1 d DU
C19 C 0.9705(3) 0.5707(2) 0.9276(5) 0.0417(18) Uiso 1 1 d DU
O15 O 0.99668(17) 0.55922(17) 0.9091(4) 0.0273(11) Uiso 1 1 d DU
O16 O 0.9283(3) 0.5425(3) 0.9566(6) 0.080(2) Uiso 1 1 d DU
C21 C 0.96964(13) 0.28654(10) 0.9479(2) 0.0257(13) Uiso 1 1 d GDU
C22 C 0.95487(10) 0.31859(13) 0.9492(2) 0.0256(13) Uiso 1 1 d GDU
H22 H 0.9237 0.3091 0.9670 0.031 Uiso 1 1 calc R
C23 C 0.98575(14) 0.36460(12) 0.9244(3) 0.0273(14) Uiso 1 1 d GDU
C24 C 1.03140(12) 0.37855(10) 0.8982(3) 0.0349(16) Uiso 1 1 d GDU
H24 H 1.0525 0.4100 0.8812 0.042 Uiso 1 1 calc R
C25 C 1.04617(10) 0.34649(14) 0.8969(2) 0.0395(17) Uiso 1 1 d GDU
C26 C 1.01529(14) 0.30049(13) 0.9217(2) 0.0350(16) Uiso 1 1 d GDU
H26 H 1.0254 0.2786 0.9208 0.042 Uiso 1 1 calc R
C27 C 0.9337(2) 0.2362(2) 0.9751(5) 0.0313(15) Uiso 1 1 d DU
O21 O 0.9485(2) 0.2076(2) 0.9738(5) 0.0488(15) Uiso 1 1 d DU
O22 O 0.89399(19) 0.22437(19) 0.9998(4) 0.0351(12) Uiso 1 1 d DU
C28 C 0.9720(3) 0.4019(2) 0.9231(5) 0.0366(16) Uiso 1 1 d DU
O23 O 0.9268(3) 0.3861(3) 0.9502(6) 0.088(3) Uiso 1 1 d DU
O24 O 0.99715(18) 0.43880(18) 0.9045(4) 0.0327(12) Uiso 1 1 d DU
C29 C 1.0916(2) 0.3583(2) 0.8716(5) 0.0256(13) Uiso 1 1 d DU
O25 O 1.1237(2) 0.4024(2) 0.8457(5) 0.0448(13) Uiso 1 1 d DU
O26 O 1.10690(15) 0.33353(15) 0.8678(4) 0.0214(10) Uiso 1 1 d DU
N30 N 0.83212(17) 0.67046(16) 0.8316(6) 0.0259(13) Uiso 1 1 d DU
C30 C 0.7944(3) 0.6438(2) 0.7569(6) 0.0409(18) Uiso 1 1 d DU
H30 H 0.7655 0.6235 0.7921 0.049 Uiso 1 1 calc R
C31 C 0.7973(3) 0.6454(2) 0.6357(7) 0.0421(18) Uiso 1 1 d DU
H31 H 0.7702 0.6260 0.5920 0.050 Uiso 1 1 calc R
C32 C 0.83786(18) 0.67392(17) 0.5718(5) 0.0165(12) Uiso 1 1 d DU
C33 C 0.8764(3) 0.7009(2) 0.6394(6) 0.0418(18) Uiso 1 1 d DU
H33 H 0.9055 0.7213 0.6052 0.050 Uiso 1 1 calc R
C34 C 0.8698(3) 0.6963(2) 0.7579(7) 0.0456(19) Uiso 1 1 d DU
H34 H 0.8973 0.7152 0.8010 0.055 Uiso 1 1 calc R
N35 N 0.83813(15) 0.67265(14) 0.1938(5) 0.0115(11) Uiso 1 1 d DU
C35 C 0.8082(2) 0.68256(19) 0.2566(7) 0.0434(18) Uiso 1 1 d DU
H35 H 0.7894 0.6911 0.2129 0.052 Uiso 1 1 calc R
C36 C 0.8043(3) 0.6806(2) 0.3769(7) 0.048(2) Uiso 1 1 d DU
H36 H 0.7833 0.6875 0.4155 0.058 Uiso 1 1 calc R
C37 C 0.8313(3) 0.6687(2) 0.4406(7) 0.052(3) Uiso 1 1 d DU
C38 C 0.8608(3) 0.6583(2) 0.3791(7) 0.0448(19) Uiso 1 1 d DU
H38 H 0.8793 0.6494 0.4230 0.054 Uiso 1 1 calc R
C39 C 0.8646(2) 0.6602(2) 0.2597(6) 0.0330(15) Uiso 1 1 d DU
H39 H 0.8855 0.6530 0.2216 0.040 Uiso 1 1 calc R
N40 N 0.99606(17) 0.49735(16) 0.7180(7) 0.0312(15) Uiso 1 1 d DU
C40 C 0.9717(3) 0.5167(3) 0.6639(8) 0.061(2) Uiso 1 1 d DU
H40 H 0.9553 0.5292 0.7027 0.074 Uiso 1 1 calc R
C41 C 0.9762(3) 0.5137(3) 0.5457(9) 0.070(3) Uiso 1 1 d DU
H41 H 0.9603 0.5261 0.5037 0.083 Uiso 1 1 calc R
C42 C 0.9968(2) 0.4982(2) 0.4693(7) 0.042(2) Uiso 1 1 d DU
C43 C 1.0193(3) 0.4800(3) 0.5290(8) 0.060(2) Uiso 1 1 d DU
H43 H 1.0350 0.4674 0.4870 0.072 Uiso 1 1 calc R
C44 C 1.0190(3) 0.4800(3) 0.6501(9) 0.068(3) Uiso 1 1 d DU
H44 H 1.0352 0.4675 0.6903 0.082 Uiso 1 1 calc R
N45 N 0.99807(14) 0.49881(14) 0.0978(5) 0.0147(11) Uiso 1 1 d DU
C45 C 0.9757(2) 0.4566(3) 0.1564(6) 0.059(2) Uiso 1 1 d DU
H45 H 0.9609 0.4282 0.1149 0.070 Uiso 1 1 calc R
C46 C 0.9762(3) 0.4586(3) 0.2772(7) 0.070(3) Uiso 1 1 d DU
H46 H 0.9615 0.4305 0.3203 0.084 Uiso 1 1 calc R
C47 C 0.99696(19) 0.49880(18) 0.3385(6) 0.0383(19) Uiso 1 1 d DU
C48 C 1.0185(3) 0.5394(3) 0.2782(7) 0.071(3) Uiso 1 1 d DU
H48 H 1.0327 0.5675 0.3214 0.085 Uiso 1 1 calc R
C49 C 1.0203(3) 0.5409(3) 0.1578(7) 0.063(3) Uiso 1 1 d DU
H49 H 1.0360 0.5693 0.1163 0.076 Uiso 1 1 calc R
N50 N 1.16279(18) 0.8338(2) 0.6651(7) 0.0402(18) Uiso 1 1 d DU
C50 C 1.1355(3) 0.7947(3) 0.5961(7) 0.055(2) Uiso 1 1 d DU
H50 H 1.1148 0.7669 0.6354 0.066 Uiso 1 1 calc R
C51 C 1.1370(2) 0.7945(2) 0.4766(6) 0.0322(15) Uiso 1 1 d DU
H51 H 1.1178 0.7672 0.4330 0.039 Uiso 1 1 calc R
C52 C 1.16721(19) 0.8351(2) 0.4193(6) 0.0309(17) Uiso 1 1 d DU
C53 C 1.1943(2) 0.8736(2) 0.4830(6) 0.0322(15) Uiso 1 1 d DU
H53 H 1.2151 0.9012 0.4431 0.039 Uiso 1 1 calc R
C54 C 1.1921(2) 0.8733(3) 0.6023(6) 0.0410(18) Uiso 1 1 d DU
H54 H 1.2111 0.9010 0.6444 0.049 Uiso 1 1 calc R
N55 N 1.17040(13) 0.83209(13) 0.0184(4) 0.0066(9) Uiso 1 1 d DU
C55 C 1.1305(3) 0.8202(2) 0.0928(7) 0.0413(18) Uiso 1 1 d DU
H55 H 1.1022 0.8108 0.0532 0.050 Uiso 1 1 calc R
C56 C 1.1296(3) 0.8213(3) 0.2152(8) 0.066(3) Uiso 1 1 d DU
H56 H 1.1010 0.8128 0.2525 0.079 Uiso 1 1 calc R
C57 C 1.1684(2) 0.8344(2) 0.2878(7) 0.039(2) Uiso 1 1 d DU
C58 C 1.2081(3) 0.8465(2) 0.2245(6) 0.0421(18) Uiso 1 1 d DU
H58 H 1.2367 0.8563 0.2630 0.051 Uiso 1 1 calc R
C59 C 1.2044(2) 0.8439(2) 0.1050(6) 0.0352(16) Uiso 1 1 d DU
H59 H 1.2333 0.8526 0.0697 0.042 Uiso 1 1 calc R
O5W O 1.20239(14) 0.79971(14) 0.8543(4) 0.0158(9) Uiso 1 1 d .
O1 O 1.12997(16) 0.87236(16) 0.8784(5) 0.0263(10) Uiso 1 1 d .
C1M C 1.1317(5) 0.9089(5) 0.8207(13) 0.081(4) Uiso 1 1 d .
H1M1 H 1.1096 0.9164 0.8568 0.122 Uiso 1 1 calc R
H1M2 H 1.1237 0.9010 0.7372 0.122 Uiso 1 1 calc R
H1M3 H 1.1628 0.9356 0.8266 0.122 Uiso 1 1 calc R
O3W O 0.9300(3) 0.4676(3) 0.9246(7) 0.0592(19) Uiso 1 1 d .
O4W O 1.0729(2) 0.5387(2) 0.9303(5) 0.0390(14) Uiso 1 1 d .
O1W O 0.7949(2) 0.5972(2) 0.9907(6) 0.0469(15) Uiso 1 1 d .
O2W O 0.86955(15) 0.73961(15) 1.0105(4) 0.0210(9) Uiso 1 1 d .

loop_
_atom_site_aniso_label
_atom_site_aniso_U_11
_atom_site_aniso_U_22
_atom_site_aniso_U_33
_atom_site_aniso_U_23
_atom_site_aniso_U_13
_atom_site_aniso_U_12
Ni1 0.0254(5) 0.0303(5) 0.0183(5) -0.0011(3) -0.0013(3) 0.0138(4)
Ni2 0.0420(6) 0.0403(5) 0.0334(8) 0.0009(5) -0.0001(5) 0.0219(4)
Ni3 0.0290(5) 0.0321(5) 0.0204(5) -0.0007(4) -0.0007(4) 0.0149(4)

loop_
_atom_type_symbol
_atom_type_description
_atom_type_scat_dispersion_real
_atom_type_scat_dispersion_imag
_atom_type_scat_source
C C 0.0033 0.0016 'International Tables Vol C Tables 4.2.6.8 and 6.1.1.4'
H H 0.0000 0.0000 'International Tables Vol C Tables 4.2.6.8 and 6.1.1.4'
N N 0.0061 0.0033 'International Tables Vol C Tables 4.2.6.8 and 6.1.1.4'
O O 0.0106 0.0060 'International Tables Vol C Tables 4.2.6.8 and 6.1.1.4'
Ni Ni 0.3393 1.1124 'International Tables Vol C Tables 4.2.6.8 and 6.1.1.4'

loop_
_geom_angle_atom_site_label_1
_geom_angle_atom_site_label_2
_geom_angle_atom_site_label_3
_geom_angle
_geom_angle_site_symmetry_1
_geom_angle_site_symmetry_3
O22 Ni1 N30 85.1(2) 2_655 .
O22 Ni1 O11 176.2(2) 2_655 .
N30 Ni1 O11 91.56(19) . .
O22 Ni1 O2W 90.4(2) 2_655 .
N30 Ni1 O2W 90.72(19) . .
O11 Ni1 O2W 87.94(19) . .
O22 Ni1 N35 94.25(18) 2_655 1_556
N30 Ni1 N35 177.20(16) . 1_556
O11 Ni1 N35 89.01(17) . 1_556
O2W Ni1 N35 86.56(18) . 1_556
O22 Ni1 O1W 86.6(2) 2_655 .
N30 Ni1 O1W 85.5(2) . .
O11 Ni1 O1W 94.9(2) . .
O2W Ni1 O1W 175.3(2) . .
N35 Ni1 O1W 97.2(2) 1_556 .
O3W Ni2 O24 91.5(3) . .
O3W Ni2 O15 86.0(3) . .
O24 Ni2 O15 177.2(2) . .
O3W Ni2 N45 84.5(3) . 1_556
O24 Ni2 N45 91.19(18) . 1_556
O15 Ni2 N45 90.03(17) . 1_556
O3W Ni2 N40 93.3(3) . .
O24 Ni2 N40 88.0(2) . .
O15 Ni2 N40 90.64(19) . .
N45 Ni2 N40 177.70(18) 1_556 .
O3W Ni2 O4W 167.5(3) . .
O24 Ni2 O4W 93.3(2) . .
O15 Ni2 O4W 89.4(2) . .
N45 Ni2 O4W 83.9(2) 1_556 .
N40 Ni2 O4W 98.3(2) . .
N55 Ni3 O26 82.50(17) 1_556 3_775
N55 Ni3 O13 86.83(17) 1_556 .
O26 Ni3 O13 169.30(17) 3_775 .
N55 Ni3 N50 174.71(17) 1_556 .
O26 Ni3 N50 98.3(2) 3_775 .
O13 Ni3 N50 92.3(2) . .
N55 Ni3 O5W 81.53(17) 1_556 .
O26 Ni3 O5W 86.77(18) 3_775 .
O13 Ni3 O5W 90.91(18) . .
N50 Ni3 O5W 93.28(18) . .
N55 Ni3 O1 87.38(18) 1_556 .
O26 Ni3 O1 90.55(19) 3_775 .
O13 Ni3 O1 89.74(18) . .
N50 Ni3 O1 97.83(19) . .
O5W Ni3 O1 168.84(18) . .
C12 C11 C16 120.0 . .
C12 C11 C17 125.3(4) . .
C16 C11 C17 114.7(4) . .
C13 C12 C11 120.0 . .
C12 C13 C14 120.0 . .
C12 C13 C18 114.4(4) . .
C14 C13 C18 125.6(4) . .
C13 C14 C15 120.0 . .
C16 C15 C14 120.0 . .
C16 C15 C19 121.5(4) . .
C14 C15 C19 118.5(4) . .
C15 C16 C11 120.0 . .
O11 C17 O12 119.7(7) . .
O11 C17 C11 128.4(7) . .
O12 C17 C11 111.9(6) . .
C17 O11 Ni1 140.2(5) . .
O13 C18 O14 117.5(6) . .
O13 C18 C13 125.9(6) . .
O14 C18 C13 116.5(5) . .
C18 O13 Ni3 137.7(5) . .
O15 C19 O16 123.0(7) . .
O15 C19 C15 120.0(7) . .
O16 C19 C15 116.8(7) . .
C19 O15 Ni2 137.8(5) . .
C22 C21 C26 120.0 . .
C22 C21 C27 117.5(4) . .
C26 C21 C27 122.5(4) . .
C23 C22 C21 120.0 . .
C22 C23 C24 120.0 . .
C22 C23 C28 123.1(4) . .
C24 C23 C28 116.9(4) . .
C25 C24 C23 120.0 . .
C24 C25 C26 120.0 . .
C24 C25 C29 122.8(4) . .
C26 C25 C29 117.2(4) . .
C25 C26 C21 120.0 . .
O22 C27 O21 122.0(6) . .
O22 C27 C21 122.1(6) . .
O21 C27 C21 115.9(6) . .
C27 O22 Ni1 135.7(5) . 3_665
O24 C28 O23 123.3(7) . .
O24 C28 C23 122.6(7) . .
O23 C28 C23 114.1(7) . .
C28 O24 Ni2 137.7(5) . .
O26 C29 O25 112.0(6) . .
O26 C29 C25 127.3(6) . .
O25 C29 C25 120.7(6) . .
C29 O26 Ni3 144.4(5) . 2_755
C34 N30 C30 106.4(7) . .
C34 N30 Ni1 125.0(5) . .
C30 N30 Ni1 128.4(5) . .
C31 C30 N30 123.4(7) . .
C30 C31 C32 124.3(7) . .
C33 C32 C31 115.5(6) . .
C33 C32 C37 131.4(6) . .
C31 C32 C37 113.1(6) . .
C34 C33 C32 115.3(7) . .
C33 C34 N30 135.0(8) . .
C39 N35 C35 116.5(6) . .
C39 N35 Ni1 124.0(4) . 1_554
C35 N35 Ni1 119.0(4) . 1_554
C36 C35 N35 123.8(8) . .
C37 C36 C35 118.6(8) . .
C36 C37 C38 118.0(8) . .
C36 C37 C32 124.6(6) . .
C38 C37 C32 116.4(6) . .
C39 C38 C37 123.3(8) . .
C38 C39 N35 119.7(7) . .
C44 N40 C40 121.1(8) . .
C44 N40 Ni2 122.6(6) . .
C40 N40 Ni2 116.3(6) . .
C41 C40 N40 106.4(9) . .
C40 C41 C42 138.7(11) . .
C41 C42 C43 110.9(9) . .
C41 C42 C47 128.9(8) . .
C43 C42 C47 120.2(7) . .
C42 C43 C44 119.4(9) . .
C43 C44 N40 123.5(10) . .
C45 N45 C49 122.6(6) . .
C45 N45 Ni2 118.7(4) . 1_554
C49 N45 Ni2 118.7(4) . 1_554
C46 C45 N45 116.0(6) . .
C47 C46 C45 123.0(7) . .
C46 C47 C48 119.3(7) . .
C46 C47 C42 120.0(5) . .
C48 C47 C42 120.7(5) . .
C49 C48 C47 121.8(7) . .
C48 C49 N45 117.2(7) . .
C54 N50 C50 115.3(8) . .
C54 N50 Ni3 119.3(5) . .
C50 N50 Ni3 125.2(6) . .
C51 C50 N50 123.6(9) . .
C50 C51 C52 118.1(7) . .
C53 C52 C51 120.1(7) . .
C53 C52 C57 122.4(6) . .
C51 C52 C57 117.6(6) . .
C54 C53 C52 121.0(7) . .
C53 C54 N50 121.8(8) . .
C59 N55 C55 100.3(6) . .
C59 N55 Ni3 139.1(4) . 1_554
C55 N55 Ni3 120.0(4) . 1_554
C56 C55 N55 126.8(8) . .
C55 C56 C57 124.1(9) . .
C58 C57 C56 113.2(8) . .
C58 C57 C52 122.8(6) . .
C56 C57 C52 124.0(6) . .
C59 C58 C57 117.0(8) . .
C58 C59 N55 138.6(7) . .
C1M O1 Ni3 131.5(7) . .

loop_
_geom_bond_atom_site_label_1
_geom_bond_atom_site_label_2
_geom_bond_distance
_geom_bond_site_symmetry_2
Ni1 O22 1.973(6) 2_655
Ni1 N30 1.981(7) .
Ni1 O11 2.019(5) .
Ni1 O2W 2.026(4) .
Ni1 N35 2.118(5) 1_556
Ni1 O1W 2.118(7) .
Ni2 O3W 1.997(8) .
Ni2 O24 2.003(5) .
Ni2 O15 2.043(5) .
Ni2 N45 2.137(5) 1_556
Ni2 N40 2.156(8) .
Ni2 O4W 2.176(6) .
Ni3 N55 1.937(5) 1_556
Ni3 O26 2.010(5) 3_775
Ni3 O13 2.063(5) .
Ni3 N50 2.070(8) .
Ni3 O5W 2.091(4) .
Ni3 O1 2.149(5) .
C11 C12 1.3900 .
C11 C16 1.3900 .
C11 C17 1.526(7) .
C12 C13 1.3900 .
C13 C14 1.3900 .
C13 C18 1.460(7) .
C14 C15 1.3900 .
C15 C16 1.3900 .
C15 C19 1.517(7) .
C17 O11 1.112(9) .
C17 O12 1.342(11) .
C18 O13 1.107(8) .
C18 O14 1.432(9) .
C19 O15 1.140(9) .
C19 O16 1.292(12) .
C21 C22 1.3900 .
C21 C26 1.3900 .
C21 C27 1.537(6) .
C22 C23 1.3900 .
C23 C24 1.3900 .
C23 C28 1.534(6) .
C24 C25 1.3900 .
C25 C26 1.3900 .
C25 C29 1.399(7) .
C27 O22 1.217(9) .
C27 O21 1.279(9) .
O22 Ni1 1.973(6) 3_665
C28 O24 1.113(9) .
C28 O23 1.367(12) .
C29 O26 1.174(8) .
C29 O25 1.355(9) .
O26 Ni3 2.010(5) 2_755
N30 C34 1.395(7) .
N30 C30 1.407(7) .
C30 C31 1.372(8) .
C31 C32 1.408(7) .
C32 C33 1.380(7) .
C32 C37 1.496(8) .
C33 C34 1.353(8) .
N35 C39 1.373(7) .
N35 C35 1.399(7) .
N35 Ni1 2.118(5) 1_554
C35 C36 1.364(8) .
C36 C37 1.364(8) .
C37 C38 1.389(8) .
C38 C39 1.354(8) .
N40 C44 1.403(8) .
N40 C40 1.411(8) .
C40 C41 1.353(8) .
C41 C42 1.361(8) .
C42 C43 1.362(8) .
C42 C47 1.478(8) .
C43 C44 1.368(9) .
N45 C45 1.393(7) .
N45 C49 1.398(8) .
N45 Ni2 2.137(5) 1_554
C45 C46 1.366(8) .
C46 C47 1.359(8) .
C47 C48 1.363(8) .
C48 C49 1.362(8) .
N50 C54 1.387(7) .
N50 C50 1.400(8) .
C50 C51 1.352(8) .
C51 C52 1.385(7) .
C52 C53 1.355(7) .
C52 C57 1.488(7) .
C53 C54 1.350(8) .
N55 C59 1.401(7) .
N55 C55 1.457(7) .
N55 Ni3 1.937(5) 1_554
C55 C56 1.384(8) .
C56 C57 1.409(8) .
C57 C58 1.381(7) .
C58 C59 1.354(8) .
O1 C1M 1.364(14) .

loop_
_geom_torsion_atom_site_label_1
_geom_torsion_atom_site_label_2
_geom_torsion_atom_site_label_3
_geom_torsion_atom_site_label_4
_geom_torsion
_geom_torsion_site_symmetry_1
_geom_torsion_site_symmetry_4
C16 C11 C12 C13 0.0 . .
C17 C11 C12 C13 -179.6(2) . .
C11 C12 C13 C14 0.0 . .
C11 C12 C13 C18 -179.3(2) . .
C12 C13 C14 C15 0.0 . .
C18 C13 C14 C15 179.2(2) . .
C13 C14 C15 C16 0.0 . .
C13 C14 C15 C19 179.3(2) . .
C14 C15 C16 C11 0.0 . .
C19 C15 C16 C11 -179.3(2) . .
C12 C11 C16 C15 0.0 . .
C17 C11 C16 C15 179.6(2) . .
C12 C11 C17 O11 -178.2(4) . .
C16 C11 C17 O11 2.3(6) . .
C12 C11 C17 O12 -0.8(5) . .
C16 C11 C17 O12 179.6(3) . .
O12 C17 O11 Ni1 24.1(9) . .
C11 C17 O11 Ni1 -158.7(4) . .
O22 Ni1 O11 C17 39(4) 2_655 .
N30 Ni1 O11 C17 66.3(7) . .
O2W Ni1 O11 C17 -24.3(7) . .
N35 Ni1 O11 C17 -110.9(7) 1_556 .
O1W Ni1 O11 C17 151.9(7) . .
C12 C13 C18 O13 -2.2(6) . .
C14 C13 C18 O13 178.5(4) . .
C12 C13 C18 O14 -178.8(3) . .
C14 C13 C18 O14 2.0(5) . .
O14 C18 O13 Ni3 -13.5(8) . .
C13 C18 O13 Ni3 169.9(3) . .
N55 Ni3 O13 C18 -83.8(6) 1_556 .
O26 Ni3 O13 C18 -79.7(12) 3_775 .
N50 Ni3 O13 C18 91.0(6) . .
O5W Ni3 O13 C18 -2.4(6) . .
O1 Ni3 O13 C18 -171.2(6) . .
C16 C15 C19 O15 -178.1(4) . .
C14 C15 C19 O15 2.6(6) . .
C16 C15 C19 O16 -1.7(5) . .
C14 C15 C19 O16 179.1(4) . .
O16 C19 O15 Ni2 -1.0(9) . .
C15 C19 O15 Ni2 175.2(3) . .
O3W Ni2 O15 C19 10.6(6) . .
O24 Ni2 O15 C19 41(5) . .
N45 Ni2 O15 C19 -73.9(6) 1_556 .
N40 Ni2 O15 C19 103.9(6) . .
O4W Ni2 O15 C19 -157.8(6) . .
C26 C21 C22 C23 0.0 . .
C27 C21 C22 C23 -179.5(2) . .
C21 C22 C23 C24 0.0 . .
C21 C22 C23 C28 179.5(2) . .
C22 C23 C24 C25 0.0 . .
C28 C23 C24 C25 -179.6(2) . .
C23 C24 C25 C26 0.0 . .
C23 C24 C25 C29 -179.8(2) . .
C24 C25 C26 C21 0.0 . .
C29 C25 C26 C21 179.8(2) . .
C22 C21 C26 C25 0.0 . .
C27 C21 C26 C25 179.5(2) . .
C22 C21 C27 O22 -1.7(5) . .
C26 C21 C27 O22 178.8(4) . .
C22 C21 C27 O21 -179.7(3) . .
C26 C21 C27 O21 0.8(5) . .
O21 C27 O22 Ni1 -18.2(8) . 3_665
C21 C27 O22 Ni1 164.0(3) . 3_665
C22 C23 C28 O24 179.0(4) . .
C24 C23 C28 O24 -1.4(6) . .
C22 C23 C28 O23 0.9(5) . .
C24 C23 C28 O23 -179.6(3) . .
O23 C28 O24 Ni2 5.9(9) . .
C23 C28 O24 Ni2 -172.1(3) . .
O3W Ni2 O24 C28 -12.7(6) . .
O15 Ni2 O24 C28 -44(5) . .
N45 Ni2 O24 C28 71.8(6) 1_556 .
N40 Ni2 O24 C28 -106.0(6) . .
O4W Ni2 O24 C28 155.7(6) . .
C24 C25 C29 O26 -179.4(4) . .
C26 C25 C29 O26 0.8(6) . .
C24 C25 C29 O25 -0.7(5) . .
C26 C25 C29 O25 179.5(3) . .
O25 C29 O26 Ni3 6.5(8) . 2_755
C25 C29 O26 Ni3 -174.7(3) . 2_755
O22 Ni1 N30 C34 139.6(4) 2_655 .
O11 Ni1 N30 C34 -38.7(4) . .
O2W Ni1 N30 C34 49.3(4) . .
N35 Ni1 N30 C34 63(4) 1_556 .
O1W Ni1 N30 C34 -133.5(4) . .
O22 Ni1 N30 C30 -45.0(3) 2_655 .
O11 Ni1 N30 C30 136.7(3) . .
O2W Ni1 N30 C30 -135.3(3) . .
N35 Ni1 N30 C30 -122(4) 1_556 .
O1W Ni1 N30 C30 41.9(3) . .
C34 N30 C30 C31 -0.5(2) . .
Ni1 N30 C30 C31 -176.5(2) . .
N30 C30 C31 C32 -0.4(2) . .
C30 C31 C32 C33 0.8(5) . .
C30 C31 C32 C37 179.8(2) . .
C31 C32 C33 C34 -0.2(6) . .
C37 C32 C33 C34 -179.0(5) . .
C32 C33 C34 N30 -0.9(9) . .
C30 N30 C34 C33 1.2(7) . .
Ni1 N30 C34 C33 177.5(5) . .
C39 N35 C35 C36 0.2(3) . .
Ni1 N35 C35 C36 173.1(3) 1_554 .
N35 C35 C36 C37 0.4(3) . .
C35 C36 C37 C38 -1.0(6) . .
C35 C36 C37 C32 167.4(6) . .
C33 C32 C37 C36 -115.3(7) . .
C31 C32 C37 C36 65.9(7) . .
C33 C32 C37 C38 53.2(8) . .
C31 C32 C37 C38 -125.6(5) . .
C36 C37 C38 C39 1.0(8) . .
C32 C37 C38 C39 -168.3(6) . .
C37 C38 C39 N35 -0.4(8) . .
C35 N35 C39 C38 -0.2(5) . .
Ni1 N35 C39 C38 -172.7(4) 1_554 .
O3W Ni2 N40 C44 -128.2(4) . .
O24 Ni2 N40 C44 -36.8(4) . .
O15 Ni2 N40 C44 145.7(4) . .
N45 Ni2 N40 C44 -107(5) 1_556 .
O4W Ni2 N40 C44 56.2(4) . .
O3W Ni2 N40 C40 54.6(4) . .
O24 Ni2 N40 C40 146.0(3) . .
O15 Ni2 N40 C40 -31.5(3) . .
N45 Ni2 N40 C40 76(5) 1_556 .
O4W Ni2 N40 C40 -121.0(4) . .
C44 N40 C40 C41 0.1(2) . .
Ni2 N40 C40 C41 177.4(2) . .
N40 C40 C41 C42 -0.2(3) . .
C40 C41 C42 C43 0.6(6) . .
C40 C41 C42 C47 -179.9(3) . .
C41 C42 C43 C44 -0.8(6) . .
C47 C42 C43 C44 179.6(4) . .
C42 C43 C44 N40 0.9(7) . .
C40 N40 C44 C43 -0.5(6) . .
Ni2 N40 C44 C43 -177.6(4) . .
C49 N45 C45 C46 0.7(3) . .
Ni2 N45 C45 C46 -179.5(3) 1_554 .
N45 C45 C46 C47 0.3(3) . .
C45 C46 C47 C48 -0.3(6) . .
C45 C46 C47 C42 -179.0(5) . .
C41 C42 C47 C46 -114.9(6) . .
C43 C42 C47 C46 64.6(7) . .
C41 C42 C47 C48 66.4(7) . .
C43 C42 C47 C48 -114.1(7) . .
C46 C47 C48 C49 -0.7(8) . .
C42 C47 C48 C49 178.0(6) . .
C47 C48 C49 N45 1.5(8) . .
C45 N45 C49 C48 -1.5(6) . .
Ni2 N45 C49 C48 178.6(4) 1_554 .
N55 Ni3 N50 C54 -114(2) 1_556 .
O26 Ni3 N50 C54 -15.7(4) 3_775 .
O13 Ni3 N50 C54 166.1(3) . .
O5W Ni3 N50 C54 -102.9(3) . .
O1 Ni3 N50 C54 76.0(4) . .
N55 Ni3 N50 C50 61(2) 1_556 .
O26 Ni3 N50 C50 159.5(3) 3_775 .
O13 Ni3 N50 C50 -18.8(3) . .
O5W Ni3 N50 C50 72.3(3) . .
O1 Ni3 N50 C50 -108.8(3) . .
C54 N50 C50 C51 0.3(3) . .
Ni3 N50 C50 C51 -175.0(2) . .
N50 C50 C51 C52 0.1(2) . .
C50 C51 C52 C53 0.0(5) . .
C50 C51 C52 C57 -179.8(3) . .
C51 C52 C53 C54 -0.6(7) . .
C57 C52 C53 C54 179.2(5) . .
C52 C53 C54 N50 1.1(8) . .
C50 N50 C54 C53 -0.9(6) . .
Ni3 N50 C54 C53 174.7(4) . .
C59 N55 C55 C56 0.0(2) . .
Ni3 N55 C55 C56 -172.9(3) 1_554 .
N55 C55 C56 C57 -0.2(3) . .
C55 C56 C57 C58 0.5(5) . .
C55 C56 C57 C52 -179.3(5) . .
C53 C52 C57 C58 57.3(7) . .
C51 C52 C57 C58 -122.9(6) . .
C53 C52 C57 C56 -122.8(6) . .
C51 C52 C57 C56 57.0(7) . .
C56 C57 C58 C59 -0.6(7) . .
C52 C57 C58 C59 179.2(6) . .
C57 C58 C59 N55 0.6(9) . .
C55 N55 C59 C58 -0.2(7) . .
Ni3 N55 C59 C58 170.4(5) 1_554 .
N55 Ni3 O1 C1M 141.1(9) 1_556 .
O26 Ni3 O1 C1M 58.6(9) 3_775 .
O13 Ni3 O1 C1M -132.1(9) . .
N50 Ni3 O1 C1M -39.8(9) . .
O5W Ni3 O1 C1M 134.6(12) . .
